data_2225664
loop_
_publ_author_name
'Chen, Li-Zhuang'

_publ_section_title
;
 1,4-Diazoniabicyclo[2.2.2]octane tetrachloroiodate(III) chloride
;
_journal_coeditor_code PV2257
_journal_issue 4
_journal_name_full 'Acta Crystallographica Section E'
_journal_page_first o788
_journal_paper_doi 10.1107/S1600536810007865
_journal_volume 66
_journal_year 2010
_chemical_formula_moiety 'C6 H14 N2 2+, Cl4 I -, Cl -'
_chemical_formula_sum 'C6 H14 Cl5 I N2'
_chemical_formula_weight 418.34
_chemical_name_systematic
;
1,4-Diazoniabicyclo[2.2.2]octane tetrachloroiodate(III) chloride
;
_space_group_IT_number 63
_symmetry_cell_setting orthorhombic
_symmetry_space_group_name_Hall '-C 2c 2'
_symmetry_space_group_name_H-M 'C m c m'
_atom_sites_solution_hydrogens geom
_atom_sites_solution_primary direct
_atom_sites_solution_secondary difmap
_audit_creation_method SHELXL-97
_cell_angle_alpha 90.00
_cell_angle_beta 90.00
_cell_angle_gamma 90.00
_cell_formula_units_Z 4
_cell_length_a 8.1496(16)
_cell_length_b 21.904(4)
_cell_length_c 7.7184(15)
_cell_measurement_reflns_used 882
_cell_measurement_temperature 293(2)
_cell_measurement_theta_max 27.5
_cell_measurement_theta_min 3.2
_cell_volume 1377.8(5)
_computing_cell_refinement 'CrystalClear (Rigaku, 2005)'
_computing_data_collection 'CrystalClear (Rigaku, 2005)'
_computing_data_reduction 'CrystalClear (Rigaku, 2005)'
_computing_molecular_graphics 'SHELXTL (Sheldrick, 2008)'
_computing_publication_material 'SHELXL97 (Sheldrick, 2008)'
_computing_structure_refinement 'SHELXL97 (Sheldrick, 2008)'
_computing_structure_solution 'SHELXS97 (Sheldrick, 2008)'
_diffrn_ambient_temperature 293(2)
_diffrn_detector_area_resol_mean 13.6612
_diffrn_measured_fraction_theta_full 0.998
_diffrn_measured_fraction_theta_max 0.998
_diffrn_measurement_device_type 'Rigaku SCXmini'
_diffrn_measurement_method '\w scans'
_diffrn_radiation_monochromator graphite
_diffrn_radiation_source 'fine-focus sealed tube'
_diffrn_radiation_type MoK\a
_diffrn_radiation_wavelength 0.71073
_diffrn_reflns_av_R_equivalents 0.028
_diffrn_reflns_av_sigmaI/netI 0.016
_diffrn_reflns_limit_h_max 10
_diffrn_reflns_limit_h_min -10
_diffrn_reflns_limit_k_max 27
_diffrn_reflns_limit_k_min -28
_diffrn_reflns_limit_l_max 10
_diffrn_reflns_limit_l_min -9
_diffrn_reflns_number 7175
_diffrn_reflns_theta_full 27.5
_diffrn_reflns_theta_max 27.5
_diffrn_reflns_theta_min 3.2
_diffrn_standards_number 0
_exptl_absorpt_coefficient_mu 3.262
_exptl_absorpt_correction_T_max 0.90
_exptl_absorpt_correction_T_min 0.85
_exptl_absorpt_correction_type multi-scan
_exptl_absorpt_process_details '(CrystalClear; Rigaku, 2005)'
_exptl_crystal_colour yellow
_exptl_crystal_density_diffrn 2.017
_exptl_crystal_density_method 'not measured'
_exptl_crystal_description block
_exptl_crystal_F_000 808
_exptl_crystal_size_max 0.28
_exptl_crystal_size_mid 0.25
_exptl_crystal_size_min 0.20
_refine_diff_density_max 0.44
_refine_diff_density_min -0.41
_refine_ls_extinction_coef 0.0042(2)
_refine_ls_extinction_expression Fc^*^=kFc[1+0.001xFc^2^\l^3^/sin(2\q)]^-1/4^
_refine_ls_extinction_method 'SHELXL97 (Sheldrick, 2008)'
_refine_ls_goodness_of_fit_ref 1.25
_refine_ls_hydrogen_treatment constr
_refine_ls_matrix_type full
_refine_ls_number_parameters 48
_refine_ls_number_reflns 908
_refine_ls_number_restraints 0
_refine_ls_restrained_S_all 1.25
_refine_ls_R_factor_all 0.020
_refine_ls_R_factor_gt 0.019
_refine_ls_shift/su_max 0.000
_refine_ls_shift/su_mean 0.000
_refine_ls_structure_factor_coef Fsqd
_refine_ls_weighting_details 'calc w=1/[\s^2^(Fo^2^)+(0.0179P)^2^+1.0795P] where P=(Fo^2^+2Fc^2^)/3'
_refine_ls_weighting_scheme calc
_refine_ls_wR_factor_gt 0.045
_refine_ls_wR_factor_ref 0.045
_reflns_number_gt 882
_reflns_number_total 908
_reflns_threshold_expression I>2\s(I)
_cod_data_source_file pv2257.cif
_cod_data_source_block I
_cod_database_code 2225664
_cod_database_fobs_code 2225664

loop_
_symmetry_equiv_pos_as_xyz
'x, y, z'
'-x, -y, z+1/2'
'x, -y, -z'
'-x, y, -z+1/2'
'x+1/2, y+1/2, z'
'-x+1/2, -y+1/2, z+1/2'
'x+1/2, -y+1/2, -z'
'-x+1/2, y+1/2, -z+1/2'
'-x, -y, -z'
'x, y, -z-1/2'
'-x, y, z'
'x, -y, z-1/2'
'-x+1/2, -y+1/2, -z'
'x+1/2, y+1/2, -z-1/2'
'-x+1/2, y+1/2, z'
'x+1/2, -y+1/2, z-1/2'

loop_
_atom_site_type_symbol
_atom_site_label
_atom_site_fract_x
_atom_site_fract_y
_atom_site_fract_z
_atom_site_U_iso_or_equiv
_atom_site_adp_type
_atom_site_calc_flag
_atom_site_refinement_flags
_atom_site_occupancy
_atom_site_disorder_assembly
_atom_site_disorder_group
N N1 0.0000 0.34601(10) 0.9105(3) 0.0342(5) Uani d S 1 . .
H H1 0.0000 0.3460 1.0284 0.041 Uiso calc SR 1 . .
C C1 0.0000 0.41040(14) 0.8486(4) 0.0590(10) Uani d S 1 . .
H H1A 0.0965 0.4315 0.8915 0.071 Uiso calc PR 0.50 . .
H H1B -0.0965 0.4315 0.8915 0.071 Uiso calc PR 0.50 . .
C C2 0.1498(3) 0.31364(11) 0.8488(3) 0.0442(5) Uani d . 1 . .
H H2A 0.1502 0.2720 0.8917 0.053 Uiso calc R 1 . .
H H2B 0.2472 0.3341 0.8917 0.053 Uiso calc R 1 . .
I I1 0.5000 0.453833(11) 0.2500 0.03008(11) Uani d S 1 . .
Cl Cl1 0.5000 0.56970(5) 0.2500 0.0529(3) Uani d S 1 A .
Cl Cl2 0.5000 0.34147(6) 0.2500 0.0918(6) Uani d S 1 A .
Cl Cl3 0.1864(17) 0.4465(8) 0.2500 0.0442(7) Uani d SP 0.50 A 1
Cl Cl3' 0.2037(18) 0.4541(8) 0.223(2) 0.0442(7) Uani d P 0.25 . 2
Cl Cl4 0.0000 0.27673(5) 0.2500 0.0396(2) Uani d S 1 . .

loop_
_atom_site_aniso_label
_atom_site_aniso_U_11
_atom_site_aniso_U_22
_atom_site_aniso_U_33
_atom_site_aniso_U_12
_atom_site_aniso_U_13
_atom_site_aniso_U_23
N1 0.0441(13) 0.0360(12) 0.0226(11) 0.000 0.000 0.0025(9)
C1 0.109(3) 0.0320(15) 0.0356(17) 0.000 0.000 -0.0016(13)
C2 0.0339(11) 0.0605(14) 0.0381(12) 0.0051(10) -0.0025(9) 0.0047(10)
I1 0.02875(15) 0.03053(15) 0.03098(15) 0.000 0.000 0.000
Cl1 0.0619(8) 0.0343(5) 0.0624(7) 0.000 0.000 0.000
Cl2 0.0792(11) 0.0290(6) 0.167(2) 0.000 0.000 0.000
Cl3 0.025(2) 0.055(3) 0.052(4) -0.005(3) 0.000 0.000
Cl3' 0.025(2) 0.055(3) 0.052(4) -0.005(3) 0.000 0.000
Cl4 0.0516(6) 0.0410(5) 0.0261(4) 0.000 0.000 0.000

loop_
_atom_type_symbol
_atom_type_description
_atom_type_scat_dispersion_real
_atom_type_scat_dispersion_imag
_atom_type_scat_source
C C 0.0033 0.0016 'International Tables Vol C Tables 4.2.6.8 and 6.1.1.4'
H H 0.0000 0.0000 'International Tables Vol C Tables 4.2.6.8 and 6.1.1.4'
Cl Cl 0.1484 0.1585 'International Tables Vol C Tables 4.2.6.8 and 6.1.1.4'
I I -0.4742 1.8119 'International Tables Vol C Tables 4.2.6.8 and 6.1.1.4'
N N 0.0061 0.0033 'International Tables Vol C Tables 4.2.6.8 and 6.1.1.4'

loop_
_geom_angle_atom_site_label_1
_geom_angle_atom_site_label_2
_geom_angle_atom_site_label_3
_geom_angle_site_symmetry_1
_geom_angle_site_symmetry_3
_geom_angle
_geom_angle_publ_flag
C1 N1 C2 . . 110.37(15) ?
C1 N1 C2 . 11 110.37(15) ?
C2 N1 C2 . 11 110.0(2) ?
C1 N1 H1 . . 108.7 ?
C2 N1 H1 . . 108.7 ?
C2 N1 H1 11 . 108.7 ?
N1 C1 C1 . 10_557 108.72(16) ?
N1 C1 H1A . . 109.9 ?
C1 C1 H1A 10_557 . 109.9 ?
N1 C1 H1B . . 109.9 ?
C1 C1 H1B 10_557 . 109.9 ?
H1A C1 H1B . . 108.3 ?
N1 C2 C2 . 10_557 108.65(12) ?
N1 C2 H2A . . 110.0 ?
C2 C2 H2A 10_557 . 110.0 ?
N1 C2 H2B . . 110.0 ?
C2 C2 H2B 10_557 . 110.0 ?
H2A C2 H2B . . 108.3 ?
Cl3' I1 Cl3' . 4_655 179.7(9) ?
Cl3' I1 Cl3' . 11_655 170.0(8) ?
Cl3' I1 Cl3' 4_655 10_556 170.0(8) ?
Cl3' I1 Cl3' 11_655 10_556 179.7(8) ?
Cl3' I1 Cl2 . . 90.2(4) ?
Cl3' I1 Cl2 4_655 . 90.2(4) ?
Cl3' I1 Cl2 11_655 . 90.2(4) ?
Cl3' I1 Cl2 10_556 . 90.2(4) ?
Cl3' I1 Cl1 . . 89.8(4) ?
Cl3' I1 Cl1 4_655 . 89.8(4) ?
Cl3' I1 Cl1 11_655 . 89.8(4) ?
Cl3' I1 Cl1 10_556 . 89.8(4) ?
Cl2 I1 Cl1 . . 180.0 ?
Cl3' I1 Cl3 4_655 . 173.9(4) ?
Cl3' I1 Cl3 11_655 . 173.9(4) ?
Cl2 I1 Cl3 . . 86.4(4) ?
Cl1 I1 Cl3 . . 93.6(4) ?
Cl3' I1 Cl3 . 11_655 173.9(4) ?
Cl3' I1 Cl3 10_556 11_655 173.9(4) ?
Cl2 I1 Cl3 . 11_655 86.4(4) ?
Cl1 I1 Cl3 . 11_655 93.6(4) ?
Cl3 I1 Cl3 . 11_655 172.8(7) ?
Cl3' Cl3' I1 10_556 . 85.0(4) ?

loop_
_geom_bond_atom_site_label_1
_geom_bond_atom_site_label_2
_geom_bond_site_symmetry_2
_geom_bond_distance
_geom_bond_publ_flag
N1 C1 . 1.489(4) ?
N1 C2 . 1.490(2) ?
N1 C2 11 1.490(2) ?
N1 H1 . 0.9100 ?
C1 C1 10_557 1.522(7) ?
C1 H1A . 0.9700 ?
C1 H1B . 0.9700 ?
C2 C2 10_557 1.525(4) ?
C2 H2A . 0.9700 ?
C2 H2B . 0.9700 ?
I1 Cl3' . 2.424(16) ?
I1 Cl3' 4_655 2.424(16) ?
I1 Cl3' 11_655 2.424(16) ?
I1 Cl3' 10_556 2.424(16) ?
I1 Cl2 . 2.4612(14) ?
I1 Cl1 . 2.5379(13) ?
I1 Cl3 . 2.561(15) ?
I1 Cl3 11_655 2.561(15) ?
Cl3' Cl3' 10_556 0.42(4) ?

loop_
_geom_hbond_atom_site_label_D
_geom_hbond_atom_site_label_H
_geom_hbond_atom_site_label_A
_geom_hbond_site_symmetry_A
_geom_hbond_distance_DH
_geom_hbond_distance_HA
_geom_hbond_distance_DA
_geom_hbond_angle_DHA
N1 H1 Cl4 1_556 0.91 2.29 3.028(2) 138
